data_7221114
loop_
_publ_author_name
'Frank, U.'
'Mueller, W.'
'Schaefer, H.'

_publ_section_title
;
 Die Struktur der Phase Li5 Sn2
;
_journal_name_full
;
Zeitschrift fuer Naturforschung, Teil B. Anorganische Chemie, Organische 
Chemie (2,1947-32,1977)
;
_journal_page_first 1
_journal_page_last 5
_journal_volume 30
_journal_year 1975
_chemical_formula_sum 'Li5 Sn2'
_space_group_IT_number 166
_symmetry_space_group_name_Hall '-R 3 2"'
_symmetry_space_group_name_H-M 'R -3 m :H'
_cell_angle_alpha 90
_cell_angle_beta 90
_cell_angle_gamma 120
_cell_formula_units_Z 3
_cell_length_a 4.74
_cell_length_b 4.74
_cell_length_c 19.83
_cell_volume 385.842
_citation_journal_id_ASTM ZENBAX
_cod_data_source_file Frank_ZENBAX_1975_1003.cif
_cod_data_source_block Li5Sn2
_cod_original_cell_volume 385.8424
_cod_database_code 7221114

loop_
_symmetry_equiv_pos_as_xyz
x,y,z
-y,x-y,z
-x+y,-x,z
y,x,-z
-x,-x+y,-z
x-y,-y,-z
-x,-y,-z
y,-x+y,-z
x-y,x,-z
-y,-x,z
x,x-y,z
-x+y,y,z
x+2/3,y+1/3,z+1/3
-y+2/3,x-y+1/3,z+1/3
-x+y+2/3,-x+1/3,z+1/3
y+2/3,x+1/3,-z+1/3
-x+2/3,-x+y+1/3,-z+1/3
x-y+2/3,-y+1/3,-z+1/3
-x+2/3,-y+1/3,-z+1/3
y+2/3,-x+y+1/3,-z+1/3
x-y+2/3,x+1/3,-z+1/3
-y+2/3,-x+1/3,z+1/3
x+2/3,x-y+1/3,z+1/3
-x+y+2/3,y+1/3,z+1/3
x+1/3,y+2/3,z+2/3
-y+1/3,x-y+2/3,z+2/3
-x+y+1/3,-x+2/3,z+2/3
y+1/3,x+2/3,-z+2/3
-x+1/3,-x+y+2/3,-z+2/3
x-y+1/3,-y+2/3,-z+2/3
-x+1/3,-y+2/3,-z+2/3
y+1/3,-x+y+2/3,-z+2/3
x-y+1/3,x+2/3,-z+2/3
-y+1/3,-x+2/3,z+2/3
x+1/3,x-y+2/3,z+2/3
-x+y+1/3,y+2/3,z+2/3

loop_
_atom_site_label
_atom_site_type_symbol
_atom_site_fract_x
_atom_site_fract_y
_atom_site_fract_z
_atom_site_occupancy
_atom_site_U_iso_or_equiv
Sn1 Sn 0 0 0.0727 1 0.0
Li1 Li 0 0 0.5 1 0.0
Li3 Li 0 0 0.21 1 0.0
Li2 Li 0 0 0.352 1 0.0
